data_7719284
loop_
_publ_author_name
'Blagov, Maxim A.'
'Lobach, Anatoly S.'
'Zorina, Leokadiya V.'
'Simonov, Sergey V.'
'Zakharov, Konstantin V.'
'Vasiliev, Alexander N.'
'Spitsyna, Nataliya G.'

_publ_section_title
;
 The magneto-structural correlations of ferric and ferrous neutral
 complexes with the pyruvic acid thiosemicarbazone ligand.
;
_journal_issue 38
_journal_name_full 'Dalton transactions (Cambridge, England : 2003)'
_journal_page_first 14427
_journal_page_last 14439
_journal_paper_doi 10.1039/d5dt01623a
_journal_volume 54
_journal_year 2025
_chemical_formula_moiety 'C8 H12 Fe N6 O4 S2'
_chemical_formula_sum 'C8 H12 Fe N6 O4 S2'
_chemical_formula_weight 376.21
_space_group_crystal_system monoclinic
_space_group_IT_number 15
_space_group_name_Hall '-I 2ya'
_space_group_name_H-M_alt 'I 1 2/a 1'
_atom_sites_solution_hydrogens mixed
_atom_sites_solution_primary direct
_atom_sites_solution_secondary difmap
_audit_creation_method SHELXL-2018/3
_audit_update_record
;
2025-06-18 deposited with the CCDC.	2025-08-20 downloaded from the CCDC.
;
_cell_angle_alpha 90
_cell_angle_beta 96.761(6)
_cell_angle_gamma 90
_cell_formula_units_Z 4
_cell_length_a 9.5246(5)
_cell_length_b 12.7050(8)
_cell_length_c 12.0492(7)
_cell_measurement_reflns_used 2916
_cell_measurement_temperature 120(1)
_cell_measurement_theta_max 27.7420
_cell_measurement_theta_min 2.4950
_cell_volume 1447.93(15)
_computing_cell_refinement 'CrysAlisPro 1.171.43.90 (Rigaku OD, 2023)'
_computing_data_collection 'EXPO (STOE, 1999)'
_computing_data_reduction 'CrysAlisPro 1.171.43.90 (Rigaku OD, 2023)'
_computing_structure_refinement 'SHELXL-2018/3 (Sheldrick, 2018)'
_computing_structure_solution 'SHELXS-97 (Sheldrick, 2008)'
_diffrn_ambient_environment N~2~
_diffrn_ambient_temperature 120(1)
_diffrn_detector 'Image Plate'
_diffrn_detector_area_resol_mean 6.67
_diffrn_measured_fraction_theta_full 0.994
_diffrn_measured_fraction_theta_max 0.994
_diffrn_measurement_device diffractometer
_diffrn_measurement_device_type STOE
_diffrn_measurement_method '\f scans'
_diffrn_radiation_monochromator graphite
_diffrn_radiation_probe x-ray
_diffrn_radiation_type 'Mo K\a'
_diffrn_radiation_wavelength 0.71073
_diffrn_reflns_av_R_equivalents 0.0415
_diffrn_reflns_av_unetI/netI 0.0331
_diffrn_reflns_Laue_measured_fraction_full 0.994
_diffrn_reflns_Laue_measured_fraction_max 0.994
_diffrn_reflns_limit_h_max 11
_diffrn_reflns_limit_h_min -12
_diffrn_reflns_limit_k_max 16
_diffrn_reflns_limit_k_min -16
_diffrn_reflns_limit_l_max 15
_diffrn_reflns_limit_l_min -15
_diffrn_reflns_number 6603
_diffrn_reflns_point_group_measured_fraction_full 0.994
_diffrn_reflns_point_group_measured_fraction_max 0.994
_diffrn_reflns_theta_full 27.000
_diffrn_reflns_theta_max 27.483
_diffrn_reflns_theta_min 2.338
_diffrn_source 'fine-focus sealed X-ray tube'
_diffrn_source_type 'Enhance (Mo) X-ray Source'
_exptl_absorpt_coefficient_mu 1.354
_exptl_absorpt_correction_T_max 1.00000
_exptl_absorpt_correction_T_min 0.81913
_exptl_absorpt_correction_type multi-scan
_exptl_absorpt_process_details
;
CrysAlisPro 1.171.43.112a (Rigaku Oxford Diffraction, 2024)
Empirical absorption correction using spherical harmonics,
implemented in SCALE3 ABSPACK scaling algorithm.
;
_exptl_crystal_colour brown
_exptl_crystal_density_diffrn 1.726
_exptl_crystal_description needle
_exptl_crystal_F_000 768
_exptl_crystal_size_max 0.330
_exptl_crystal_size_mid 0.030
_exptl_crystal_size_min 0.020
_refine_diff_density_max 0.411
_refine_diff_density_min -0.461
_refine_diff_density_rms 0.083
_refine_ls_extinction_method none
_refine_ls_goodness_of_fit_ref 1.008
_refine_ls_hydrogen_treatment mixed
_refine_ls_matrix_type full
_refine_ls_number_parameters 99
_refine_ls_number_reflns 1661
_refine_ls_number_restraints 0
_refine_ls_restrained_S_all 1.008
_refine_ls_R_factor_all 0.0459
_refine_ls_R_factor_gt 0.0353
_refine_ls_shift/su_max 0.001
_refine_ls_shift/su_mean 0.000
_refine_ls_structure_factor_coef Fsqd
_refine_ls_weighting_details 'w=1/[\s^2^(Fo^2^)+(0.0340P)^2^+3.9731P] where P=(Fo^2^+2Fc^2^)/3'
_refine_ls_weighting_scheme calc
_refine_ls_wR_factor_gt 0.0773
_refine_ls_wR_factor_ref 0.0826
_reflns_Friedel_coverage 0.000
_reflns_number_gt 1393
_reflns_number_total 1661
_reflns_threshold_expression 'I > 2\s(I)'
_cod_data_source_file d5dt01623a2.cif
_cod_data_source_block 2_120K
_cod_depositor_comments 'Adding full bibliography for 7719282--7719284.cif.'
_cod_original_sg_symbol_H-M 'I 2/a'
_cod_database_code 7719284
_shelx_shelxl_version_number 2018/3
_shelx_space_group_comment
;
The symmetry employed for this shelxl refinement is uniquely defined
by the following loop, which should always be used as a source of
symmetry information in preference to the above space-group names.
They are only intended as comments.
;
_shelx_estimated_absorpt_t_min 0.664
_shelx_estimated_absorpt_t_max 0.973
_oxdiff_exptl_absorpt_empirical_full_min 0.845
_oxdiff_exptl_absorpt_empirical_full_max 1.222
_oxdiff_exptl_absorpt_empirical_details
;
Empirical correction (ABSPACK) includes:
- Absorption correction using spherical harmonics
- Frame scaling
- Detector area scaling
;

loop_
_space_group_symop_operation_xyz
'x, y, z'
'-x+1/2, y, -z'
'x+1/2, y+1/2, z+1/2'
'-x+1, y+1/2, -z+1/2'
'-x, -y, -z'
'x-1/2, -y, z'
'-x+1/2, -y+1/2, -z+1/2'
'x, -y+1/2, z+1/2'

loop_
_atom_site_label
_atom_site_type_symbol
_atom_site_fract_x
_atom_site_fract_y
_atom_site_fract_z
_atom_site_U_iso_or_equiv
_atom_site_adp_type
_atom_site_occupancy
_atom_site_site_symmetry_order
_atom_site_calc_flag
_atom_site_refinement_flags_posn
_atom_site_refinement_flags_adp
_atom_site_refinement_flags_occupancy
_atom_site_disorder_assembly
_atom_site_disorder_group
Fe1 Fe 0.250000 0.84476(4) 0.000000 0.01622(14) Uani 1 2 d S T P . .
S1 S 0.33126(7) 0.98021(6) 0.14367(5) 0.02592(18) Uani 1 1 d . . . . .
O1 O 0.10520(18) 0.72513(15) -0.06781(14) 0.0215(4) Uani 1 1 d . . . . .
O2 O -0.0774(2) 0.62504(16) -0.03389(16) 0.0308(5) Uani 1 1 d . . . . .
N1 N 0.11498(19) 0.81275(15) 0.12553(15) 0.0120(4) Uani 1 1 d . . . . .
N2 N 0.1375(2) 0.85926(15) 0.22780(15) 0.0127(4) Uani 1 1 d . . . . .
H2 H 0.0930(17) 0.8426(6) 0.2758(18) 0.015 Uiso 1 1 calc R U . . .
N3 N 0.2570(2) 0.97276(17) 0.34862(17) 0.0229(5) Uani 1 1 d . . . . .
H3A H 0.2101(12) 0.9506(6) 0.3952(12) 0.027 Uiso 1 1 calc R U . . .
H3B H 0.3154(15) 1.0180(12) 0.3650(5) 0.027 Uiso 1 1 calc R U . . .
C1 C 0.2383(2) 0.93493(18) 0.24549(19) 0.0156(5) Uani 1 1 d . . . . .
C2 C 0.0135(2) 0.74564(18) 0.10552(18) 0.0139(5) Uani 1 1 d . . . . .
C3 C 0.0109(2) 0.69360(19) -0.0078(2) 0.0167(5) Uani 1 1 d . . . . .
C4 C -0.0920(3) 0.7173(2) 0.1826(2) 0.0216(5) Uani 1 1 d . . . . .
H4A H -0.052452 0.662670 0.234647 0.032 Uiso 1 1 calc R U . . .
H4B H -0.178173 0.690804 0.139157 0.032 Uiso 1 1 calc R U . . .
H4C H -0.114653 0.779747 0.224808 0.032 Uiso 1 1 calc R U . . .

loop_
_atom_site_aniso_label
_atom_site_aniso_U_11
_atom_site_aniso_U_22
_atom_site_aniso_U_33
_atom_site_aniso_U_23
_atom_site_aniso_U_13
_atom_site_aniso_U_12
Fe1 0.0154(2) 0.0225(3) 0.0114(2) 0.000 0.00426(17) 0.000
S1 0.0301(4) 0.0292(4) 0.0190(3) -0.0011(2) 0.0053(3) -0.0154(3)
O1 0.0208(9) 0.0307(10) 0.0132(8) -0.0077(7) 0.0029(7) -0.0021(7)
O2 0.0353(11) 0.0299(11) 0.0263(10) -0.0125(8) -0.0002(8) -0.0122(9)
N1 0.0137(9) 0.0127(9) 0.0096(9) -0.0014(7) 0.0016(7) 0.0011(7)
N2 0.0158(9) 0.0148(10) 0.0083(8) -0.0025(7) 0.0045(7) -0.0036(7)
N3 0.0330(12) 0.0202(11) 0.0152(10) -0.0038(8) 0.0018(9) -0.0116(9)
C1 0.0180(11) 0.0122(11) 0.0155(11) -0.0004(8) -0.0024(9) -0.0001(9)
C2 0.0152(11) 0.0153(11) 0.0107(10) 0.0011(8) -0.0001(9) 0.0011(9)
C3 0.0170(11) 0.0166(11) 0.0157(11) -0.0022(9) -0.0014(9) 0.0022(9)
C4 0.0214(12) 0.0248(13) 0.0195(12) -0.0026(10) 0.0058(10) -0.0101(10)

loop_
_atom_type_symbol
_atom_type_description
_atom_type_scat_dispersion_real
_atom_type_scat_dispersion_imag
_atom_type_scat_source
C C 0.0033 0.0016 'International Tables Vol C Tables 4.2.6.8 and 6.1.1.4'
H H 0.0000 0.0000 'International Tables Vol C Tables 4.2.6.8 and 6.1.1.4'
N N 0.0061 0.0033 'International Tables Vol C Tables 4.2.6.8 and 6.1.1.4'
O O 0.0106 0.0060 'International Tables Vol C Tables 4.2.6.8 and 6.1.1.4'
S S 0.1246 0.1234 'International Tables Vol C Tables 4.2.6.8 and 6.1.1.4'
Fe Fe 0.3463 0.8444 'International Tables Vol C Tables 4.2.6.8 and 6.1.1.4'

loop_
_geom_angle_atom_site_label_1
_geom_angle_atom_site_label_2
_geom_angle_atom_site_label_3
_geom_angle
_geom_angle_site_symmetry_1
_geom_angle_site_symmetry_3
_geom_angle_publ_flag
N1 Fe1 N1 158.05(10) . 2 ?
N1 Fe1 O1 73.83(7) . . ?
N1 Fe1 O1 90.52(7) 2 . ?
N1 Fe1 O1 90.52(7) . 2 ?
N1 Fe1 O1 73.83(7) 2 2 ?
O1 Fe1 O1 89.93(10) . 2 ?
N1 Fe1 S1 117.29(5) . 2 ?
N1 Fe1 S1 78.69(5) 2 2 ?
O1 Fe1 S1 95.23(5) . 2 ?
O1 Fe1 S1 152.08(5) 2 2 ?
N1 Fe1 S1 78.68(5) . . ?
N1 Fe1 S1 117.29(5) 2 . ?
O1 Fe1 S1 152.08(5) . . ?
O1 Fe1 S1 95.23(5) 2 . ?
S1 Fe1 S1 92.93(4) 2 . ?
C1 S1 Fe1 97.01(8) . . ?
C3 O1 Fe1 117.88(14) . . ?
C2 N1 N2 119.41(18) . . ?
C2 N1 Fe1 119.58(15) . . ?
N2 N1 Fe1 120.96(14) . . ?
C1 N2 N1 118.89(19) . . ?
C1 N2 H2 120.6 . . ?
N1 N2 H2 120.6 . . ?
C1 N3 H3A 120.0 . . ?
C1 N3 H3B 120.0 . . ?
H3A N3 H3B 120.0 . . ?
N3 C1 N2 114.8(2) . . ?
N3 C1 S1 122.09(18) . . ?
N2 C1 S1 123.12(17) . . ?
N1 C2 C4 126.0(2) . . ?
N1 C2 C3 112.91(19) . . ?
C4 C2 C3 121.05(19) . . ?
O2 C3 O1 125.6(2) . . ?
O2 C3 C2 118.7(2) . . ?
O1 C3 C2 115.7(2) . . ?
C2 C4 H4A 109.5 . . ?
C2 C4 H4B 109.5 . . ?
H4A C4 H4B 109.5 . . ?
C2 C4 H4C 109.5 . . ?
H4A C4 H4C 109.5 . . ?
H4B C4 H4C 109.5 . . ?

loop_
_geom_bond_atom_site_label_1
_geom_bond_atom_site_label_2
_geom_bond_distance
_geom_bond_site_symmetry_2
_geom_bond_publ_flag
Fe1 N1 2.1366(18) . ?
Fe1 N1 2.1366(18) 2 ?
Fe1 O1 2.1481(18) . ?
Fe1 O1 2.1481(18) 2 ?
Fe1 S1 2.4983(7) 2 ?
Fe1 S1 2.4984(7) . ?
S1 C1 1.696(2) . ?
O1 C3 1.282(3) . ?
O2 C3 1.225(3) . ?
N1 C2 1.290(3) . ?
N1 N2 1.361(2) . ?
N2 C1 1.357(3) . ?
N2 H2 0.79(3) . ?
N3 C1 1.325(3) . ?
N3 H3A 0.81(2) . ?
N3 H3B 0.81(2) . ?
C2 C4 1.491(3) . ?
C2 C3 1.515(3) . ?
C4 H4A 0.9800 . ?
C4 H4B 0.9800 . ?
C4 H4C 0.9800 . ?

loop_
_geom_hbond_atom_site_label_D
_geom_hbond_atom_site_label_H
_geom_hbond_atom_site_label_A
_geom_hbond_distance_DH
_geom_hbond_distance_HA
_geom_hbond_distance_DA
_geom_hbond_angle_DHA
_geom_hbond_site_symmetry_A
_geom_hbond_publ_flag
N2 H2 O1 0.79 2.06 2.736(2) 143.9 8_565 yes
N3 H3A O1 0.81 2.51 3.126(3) 134.3 8_565 yes
N3 H3B O2 0.81 2.02 2.777(3) 155.6 3 yes
C4 H4A S1 0.98 3.03 3.952(3) 158.1 7_565 yes
C4 H4B O2 0.98 2.65 3.630(3) 175.5 2_455 yes

loop_
_geom_torsion_atom_site_label_1
_geom_torsion_atom_site_label_2
_geom_torsion_atom_site_label_3
_geom_torsion_atom_site_label_4
_geom_torsion
_geom_torsion_site_symmetry_1
_geom_torsion_site_symmetry_2
_geom_torsion_site_symmetry_3
_geom_torsion_site_symmetry_4
_geom_torsion_publ_flag
C2 N1 N2 C1 -175.6(2) . . . . ?
Fe1 N1 N2 C1 6.8(3) . . . . ?
N1 N2 C1 N3 -177.3(2) . . . . ?
N1 N2 C1 S1 3.9(3) . . . . ?
Fe1 S1 C1 N3 171.5(2) . . . . ?
Fe1 S1 C1 N2 -9.9(2) . . . . ?
N2 N1 C2 C4 4.4(3) . . . . ?
Fe1 N1 C2 C4 -177.99(18) . . . . ?
N2 N1 C2 C3 -174.64(18) . . . . ?
Fe1 N1 C2 C3 3.0(3) . . . . ?
Fe1 O1 C3 O2 -178.7(2) . . . . ?
Fe1 O1 C3 C2 0.0(3) . . . . ?
N1 C2 C3 O2 176.9(2) . . . . ?
C4 C2 C3 O2 -2.2(3) . . . . ?
N1 C2 C3 O1 -1.9(3) . . . . ?
C4 C2 C3 O1 179.0(2) . . . . ?
